data_7218983
loop_
_publ_author_name
'Peng, Yu-Xin'
'Wang, Na'
'Dai, Yuan'
'Hu, Bin'
'Ma, Bin Bin'
'Huang, Wei'

_publ_section_title
;
 Simultaneous enhancement of fluorescence and solubility by N-alkylation
 and functionalization of 2-(2-thienyl)imidazo[4,5-f][1,10]-phenanthroline
 with heterocyclic bridges
;
_journal_name_full 'RSC Adv.'
_journal_paper_doi 10.1039/C4RA12627K
_journal_year 2014
_chemical_formula_moiety 'C40 H30 Cl3 N5 S'
_chemical_formula_sum 'C40 H30 Cl3 N5 S'
_chemical_formula_weight 719.10
_chemical_name_systematic
; 
 ? 
;
_space_group_IT_number 2
_symmetry_cell_setting triclinic
_symmetry_space_group_name_Hall '-P 1'
_symmetry_space_group_name_H-M 'P -1'
_atom_sites_solution_hydrogens geom
_atom_sites_solution_primary direct
_atom_sites_solution_secondary difmap
_audit_creation_method SHELXL-97
_cell_angle_alpha 111.741(2)
_cell_angle_beta 100.880(3)
_cell_angle_gamma 110.123(2)
_cell_formula_units_Z 2
_cell_length_a 12.4041(19)
_cell_length_b 12.4543(19)
_cell_length_c 13.762(2)
_cell_measurement_reflns_used 6017
_cell_measurement_temperature 291(2)
_cell_measurement_theta_max 25.683
_cell_measurement_theta_min 2.505
_cell_volume 1728.1(5)
_computing_cell_refinement SMART
_computing_data_collection 'SMART (BRUKER 2000)'
_computing_data_reduction 'SAINT (BRUKER 2000)'
_computing_molecular_graphics SHELXTL
_computing_publication_material SHELXTL
_computing_structure_refinement SHELXTL
_computing_structure_solution 'SHELXTL (BRUKER 2000)'
_diffrn_ambient_temperature 291(2)
_diffrn_measured_fraction_theta_full 0.989
_diffrn_measured_fraction_theta_max 0.989
_diffrn_measurement_device_type 'BRUKER Smart Apex CCD area detector'
_diffrn_measurement_method '\f and \w scans'
_diffrn_radiation_monochromator graphite
_diffrn_radiation_source 'fine-focus sealed tube'
_diffrn_radiation_type MoK\a
_diffrn_radiation_wavelength 0.71073
_diffrn_reflns_av_R_equivalents 0.0313
_diffrn_reflns_av_sigmaI/netI 0.0469
_diffrn_reflns_limit_h_max 14
_diffrn_reflns_limit_h_min -14
_diffrn_reflns_limit_k_max 14
_diffrn_reflns_limit_k_min -14
_diffrn_reflns_limit_l_max 16
_diffrn_reflns_limit_l_min -13
_diffrn_reflns_number 12888
_diffrn_reflns_theta_full 25.00
_diffrn_reflns_theta_max 25.00
_diffrn_reflns_theta_min 1.71
_exptl_absorpt_coefficient_mu 0.364
_exptl_absorpt_correction_T_max 0.9715
_exptl_absorpt_correction_T_min 0.9577
_exptl_absorpt_correction_type multi-scan
_exptl_absorpt_process_details 'SADABS, BRUKER(2000)'
_exptl_crystal_colour yellow
_exptl_crystal_density_diffrn 1.382
_exptl_crystal_density_method 'not measured'
_exptl_crystal_description block
_exptl_crystal_F_000 744
_exptl_crystal_size_max 0.12
_exptl_crystal_size_mid 0.12
_exptl_crystal_size_min 0.08
_refine_diff_density_max 0.272
_refine_diff_density_min -0.273
_refine_diff_density_rms 0.081
_refine_ls_extinction_method none
_refine_ls_goodness_of_fit_ref 1.090
_refine_ls_hydrogen_treatment constr
_refine_ls_matrix_type full
_refine_ls_number_parameters 471
_refine_ls_number_reflns 6017
_refine_ls_number_restraints 0
_refine_ls_restrained_S_all 1.090
_refine_ls_R_factor_all 0.0764
_refine_ls_R_factor_gt 0.0478
_refine_ls_shift/su_max 0.005
_refine_ls_shift/su_mean 0.001
_refine_ls_structure_factor_coef Fsqd
_refine_ls_weighting_details 'calc w=1/[\s^2^(Fo^2^)+(0.1027P)^2^+0.0000P] where P=(Fo^2^+2Fc^2^)/3'
_refine_ls_weighting_scheme calc
_refine_ls_wR_factor_gt 0.1475
_refine_ls_wR_factor_ref 0.1743
_reflns_number_gt 4223
_reflns_number_total 6017
_reflns_threshold_expression >2sigma(I)
_cod_data_source_file c4ra12627k2.cif
_cod_data_source_block 9
_cod_original_cell_volume 1728.2(5)
_cod_original_sg_symbol_H-M P-1
_cod_database_code 7218983

loop_
_symmetry_equiv_pos_as_xyz
'x, y, z'
'-x, -y, -z'

loop_
_atom_site_label
_atom_site_type_symbol
_atom_site_fract_x
_atom_site_fract_y
_atom_site_fract_z
_atom_site_U_iso_or_equiv
_atom_site_adp_type
_atom_site_occupancy
_atom_site_symmetry_multiplicity
_atom_site_calc_flag
_atom_site_refinement_flags
_atom_site_disorder_assembly
_atom_site_disorder_group
C1 C -0.4069(3) 0.1709(3) 0.2538(3) 0.0625(8) Uani 1 1 d . . .
H1 H -0.4818 0.1046 0.2393 0.075 Uiso 1 1 calc R . .
C2 C -0.4098(3) 0.2664(3) 0.2246(3) 0.0676(8) Uani 1 1 d . . .
H2 H -0.4843 0.2639 0.1926 0.081 Uiso 1 1 calc R . .
C3 C -0.3012(2) 0.3627(3) 0.2443(3) 0.0586(7) Uani 1 1 d . . .
H3 H -0.2998 0.4277 0.2259 0.070 Uiso 1 1 calc R . .
C4 C -0.1918(2) 0.3631(2) 0.2925(2) 0.0480(6) Uani 1 1 d . . .
C5 C -0.0720(2) 0.4605(2) 0.3168(2) 0.0467(6) Uani 1 1 d . . .
C6 C 0.0338(2) 0.4596(2) 0.3676(2) 0.0422(6) Uani 1 1 d . . .
C7 C 0.0332(2) 0.3610(2) 0.3973(2) 0.0428(6) Uani 1 1 d . . .
C8 C 0.1353(2) 0.3484(3) 0.4449(2) 0.0508(6) Uani 1 1 d . . .
H8 H 0.2143 0.4092 0.4609 0.061 Uiso 1 1 calc R . .
C9 C 0.1204(3) 0.2480(3) 0.4681(2) 0.0589(7) Uani 1 1 d . . .
H9 H 0.1881 0.2397 0.5001 0.071 Uiso 1 1 calc R . .
C10 C 0.0013(3) 0.1585(3) 0.4427(2) 0.0592(7) Uani 1 1 d . . .
H10 H -0.0085 0.0911 0.4598 0.071 Uiso 1 1 calc R . .
C11 C -0.0839(2) 0.2628(2) 0.3730(2) 0.0449(6) Uani 1 1 d . . .
C12 C -0.1971(2) 0.2648(2) 0.3207(2) 0.0464(6) Uani 1 1 d . . .
C13 C 0.0729(2) 0.6259(2) 0.3329(2) 0.0457(6) Uani 1 1 d . . .
C14 C 0.1351(2) 0.7404(2) 0.3208(2) 0.0488(6) Uani 1 1 d . . .
C15 C 0.2493(3) 0.8019(3) 0.3212(3) 0.0600(8) Uani 1 1 d . . .
H15 H 0.3120 0.7797 0.3384 0.072 Uiso 1 1 calc R . .
C16 C 0.2638(2) 0.9014(3) 0.2934(3) 0.0566(7) Uani 1 1 d . . .
H16 H 0.3370 0.9516 0.2900 0.068 Uiso 1 1 calc R . .
C17 C 0.1604(2) 0.9182(2) 0.2716(2) 0.0449(6) Uani 1 1 d . . .
C18 C 0.1379(2) 1.0072(2) 0.2341(2) 0.0436(6) Uani 1 1 d . . .
C19 C 0.2339(2) 1.1065(2) 0.2327(2) 0.0494(6) Uani 1 1 d . . .
H19 H 0.3141 1.1195 0.2614 0.059 Uiso 1 1 calc R . .
C20 C 0.2146(2) 1.1854(2) 0.1907(2) 0.0495(6) Uani 1 1 d . . .
H20 H 0.2803 1.2519 0.1924 0.059 Uiso 1 1 calc R . .
C21 C 0.0942(2) 1.1630(2) 0.1456(2) 0.0433(6) Uani 1 1 d . . .
C22 C -0.0034(2) 1.0681(2) 0.1497(2) 0.0425(6) Uani 1 1 d . . .
C23 C 0.0193(2) 0.9904(2) 0.1937(2) 0.0436(6) Uani 1 1 d . . .
H23 H -0.0457 0.9270 0.1960 0.052 Uiso 1 1 calc R . .
C24 C -0.1151(2) 1.0710(2) 0.1007(2) 0.0442(6) Uani 1 1 d . . .
C25 C -0.0812(2) 1.1662(2) 0.0666(2) 0.0476(6) Uani 1 1 d . . .
C26 C -0.1698(3) 1.1896(3) 0.0100(2) 0.0589(7) Uani 1 1 d . . .
H26 H -0.1478 1.2518 -0.0142 0.071 Uiso 1 1 calc R . .
C27 C -0.2888(3) 1.1178(3) -0.0079(3) 0.0655(8) Uani 1 1 d . . .
H27 H -0.3494 1.1315 -0.0452 0.079 Uiso 1 1 calc R . .
C28 C -0.3240(3) 1.0244(3) 0.0274(2) 0.0618(8) Uani 1 1 d . . .
H28 H -0.4067 0.9778 0.0143 0.074 Uiso 1 1 calc R . .
C29 C -0.2378(2) 1.0005(3) 0.0811(2) 0.0527(7) Uani 1 1 d . . .
H29 H -0.2614 0.9376 0.1042 0.063 Uiso 1 1 calc R . .
C30 C 0.1143(2) 1.3212(2) 0.0699(2) 0.0509(7) Uani 1 1 d . . .
C31 C 0.2031(3) 1.3118(3) 0.0253(3) 0.0655(8) Uani 1 1 d . . .
H31 H 0.2198 1.2415 0.0123 0.079 Uiso 1 1 calc R . .
C32 C 0.2670(3) 1.4051(3) -0.0002(3) 0.0854(11) Uani 1 1 d . . .
H32 H 0.3278 1.3991 -0.0292 0.102 Uiso 1 1 calc R . .
C33 C 0.2401(4) 1.5094(4) 0.0178(4) 0.1000(14) Uani 1 1 d . . .
H33 H 0.2814 1.5718 -0.0014 0.120 Uiso 1 1 calc R . .
C34 C 0.1531(4) 1.5202(3) 0.0636(3) 0.0858(12) Uani 1 1 d . . .
H34 H 0.1363 1.5904 0.0766 0.103 Uiso 1 1 calc R . .
C35 C 0.0903(3) 1.4265(3) 0.0907(2) 0.0645(8) Uani 1 1 d . . .
H35 H 0.0319 1.4343 0.1227 0.077 Uiso 1 1 calc R . .
C36 C 0.2605(2) 0.6210(2) 0.4376(2) 0.0463(6) Uani 1 1 d . . .
H36A H 0.2729 0.6059 0.5022 0.056 Uiso 1 1 calc R . .
H36B H 0.2996 0.7140 0.4650 0.056 Uiso 1 1 calc R . .
C37 C 0.3224(2) 0.5616(2) 0.3646(2) 0.0511(6) Uani 1 1 d . . .
H37A H 0.3143 0.5810 0.3023 0.061 Uiso 1 1 calc R . .
H37B H 0.2807 0.4681 0.3339 0.061 Uiso 1 1 calc R . .
C38 C 0.4580(3) 0.6111(3) 0.4280(3) 0.0782(10) Uani 1 1 d . . .
H38A H 0.4996 0.7047 0.4593 0.094 Uiso 1 1 calc R . .
H38B H 0.4661 0.5909 0.4898 0.094 Uiso 1 1 calc R . .
C39 C 0.5193(3) 0.5528(4) 0.3548(4) 0.1094(15) Uani 1 1 d . . .
H39A H 0.4863 0.4618 0.3322 0.164 Uiso 1 1 calc R . .
H39B H 0.6064 0.5945 0.3958 0.164 Uiso 1 1 calc R . .
H39C H 0.5045 0.5650 0.2895 0.164 Uiso 1 1 calc R . .
C40 C 0.6588(3) 0.9025(3) 0.3030(3) 0.0713(9) Uani 1 1 d . . .
H40 H 0.6923 0.9827 0.3027 0.086 Uiso 1 1 d R A .
N1 N -0.30605(19) 0.1681(2) 0.3001(2) 0.0540(6) Uani 1 1 d . . .
N2 N -0.0980(2) 0.1634(2) 0.39592(19) 0.0526(6) Uani 1 1 d . . .
N3 N 0.12888(17) 0.56954(18) 0.37983(17) 0.0438(5) Uani 1 1 d . . .
N4 N -0.04762(19) 0.5633(2) 0.29531(19) 0.0504(5) Uani 1 1 d . . .
N5 N 0.04656(19) 1.22355(19) 0.09506(18) 0.0481(5) Uani 1 1 d . . .
S1 S 0.04392(6) 0.80630(7) 0.28398(7) 0.0570(2) Uani 1 1 d . . .
Cl1 Cl 0.5196(3) 0.8083(4) 0.1915(3) 0.1168(12) Uani 0.711(11) 1 d P A 1
Cl2 Cl 0.6464(6) 0.9383(3) 0.4333(3) 0.1394(16) Uani 0.711(11) 1 d P A 1
Cl3 Cl 0.7535(3) 0.8194(3) 0.28936(19) 0.0882(9) Uani 0.711(11) 1 d P A 1
Cl1' Cl 0.5409(14) 0.8164(14) 0.1846(15) 0.259(10) Uani 0.289(11) 1 d P A 2
Cl2' Cl 0.5816(14) 0.9230(13) 0.3953(14) 0.205(6) Uani 0.289(11) 1 d P A 2
Cl3' Cl 0.7286(11) 0.8294(12) 0.3087(16) 0.250(8) Uani 0.289(11) 1 d P A 2

loop_
_atom_site_aniso_label
_atom_site_aniso_U_11
_atom_site_aniso_U_22
_atom_site_aniso_U_33
_atom_site_aniso_U_23
_atom_site_aniso_U_13
_atom_site_aniso_U_12
C1 0.0477(17) 0.0557(16) 0.074(2) 0.0227(16) 0.0256(15) 0.0193(13)
C2 0.0460(17) 0.074(2) 0.078(2) 0.0285(18) 0.0201(15) 0.0307(15)
C3 0.0489(16) 0.0584(16) 0.072(2) 0.0303(15) 0.0212(14) 0.0294(13)
C4 0.0440(14) 0.0470(14) 0.0545(16) 0.0212(13) 0.0203(12) 0.0240(11)
C5 0.0469(14) 0.0466(14) 0.0553(16) 0.0266(13) 0.0219(12) 0.0257(11)
C6 0.0426(13) 0.0409(13) 0.0466(15) 0.0213(12) 0.0180(11) 0.0210(11)
C7 0.0472(14) 0.0405(13) 0.0407(14) 0.0175(11) 0.0171(11) 0.0211(11)
C8 0.0454(15) 0.0488(14) 0.0553(17) 0.0263(13) 0.0113(12) 0.0201(12)
C9 0.0535(17) 0.0569(16) 0.0654(19) 0.0354(15) 0.0104(13) 0.0229(13)
C10 0.0676(19) 0.0518(15) 0.0623(19) 0.0354(15) 0.0192(15) 0.0246(14)
C11 0.0470(14) 0.0424(13) 0.0437(15) 0.0182(12) 0.0183(11) 0.0201(11)
C12 0.0480(15) 0.0446(13) 0.0467(15) 0.0187(12) 0.0223(12) 0.0217(11)
C13 0.0462(15) 0.0417(13) 0.0583(16) 0.0260(13) 0.0216(12) 0.0254(11)
C14 0.0513(15) 0.0461(14) 0.0583(17) 0.0271(13) 0.0222(12) 0.0279(12)
C15 0.0540(17) 0.0612(16) 0.087(2) 0.0477(17) 0.0270(15) 0.0357(14)
C16 0.0472(15) 0.0568(16) 0.085(2) 0.0467(16) 0.0278(14) 0.0278(13)
C17 0.0454(14) 0.0437(13) 0.0471(15) 0.0210(12) 0.0146(11) 0.0236(11)
C18 0.0461(14) 0.0401(12) 0.0486(15) 0.0227(12) 0.0161(11) 0.0226(11)
C19 0.0389(14) 0.0506(14) 0.0613(17) 0.0289(14) 0.0138(12) 0.0226(11)
C20 0.0442(14) 0.0433(14) 0.0640(18) 0.0284(13) 0.0182(13) 0.0205(11)
C21 0.0518(15) 0.0403(13) 0.0448(15) 0.0212(12) 0.0175(11) 0.0272(11)
C22 0.0443(14) 0.0442(13) 0.0442(14) 0.0216(12) 0.0161(11) 0.0249(11)
C23 0.0430(14) 0.0408(13) 0.0487(15) 0.0224(12) 0.0147(11) 0.0203(11)
C24 0.0507(15) 0.0437(13) 0.0433(14) 0.0192(12) 0.0178(11) 0.0279(11)
C25 0.0525(16) 0.0472(14) 0.0445(15) 0.0176(12) 0.0150(12) 0.0297(12)
C26 0.0640(19) 0.0633(17) 0.0579(18) 0.0302(15) 0.0145(14) 0.0399(15)
C27 0.0599(19) 0.077(2) 0.0604(19) 0.0250(17) 0.0105(14) 0.0457(16)
C28 0.0528(17) 0.0695(19) 0.0614(19) 0.0241(16) 0.0169(14) 0.0354(15)
C29 0.0506(16) 0.0575(16) 0.0525(17) 0.0229(14) 0.0191(13) 0.0304(13)
C30 0.0626(17) 0.0390(13) 0.0462(16) 0.0200(12) 0.0104(13) 0.0229(12)
C31 0.070(2) 0.0519(16) 0.066(2) 0.0273(16) 0.0239(16) 0.0205(14)
C32 0.081(2) 0.081(2) 0.084(3) 0.047(2) 0.0300(19) 0.0162(18)
C33 0.108(3) 0.069(2) 0.095(3) 0.054(2) 0.013(2) 0.006(2)
C34 0.105(3) 0.0489(18) 0.077(3) 0.0352(18) -0.004(2) 0.0211(18)
C35 0.078(2) 0.0513(16) 0.0547(18) 0.0242(15) 0.0051(15) 0.0297(15)
C36 0.0435(14) 0.0400(13) 0.0480(15) 0.0203(12) 0.0078(11) 0.0164(11)
C37 0.0403(14) 0.0530(15) 0.0626(18) 0.0313(14) 0.0144(12) 0.0218(12)
C38 0.0423(17) 0.073(2) 0.107(3) 0.043(2) 0.0098(17) 0.0211(15)
C39 0.056(2) 0.103(3) 0.173(5) 0.060(3) 0.042(3) 0.044(2)
C40 0.0593(19) 0.0629(18) 0.081(2) 0.0393(18) 0.0198(16) 0.0140(15)
N1 0.0436(13) 0.0501(12) 0.0592(15) 0.0198(11) 0.0212(11) 0.0169(10)
N2 0.0554(14) 0.0473(12) 0.0575(14) 0.0304(11) 0.0194(11) 0.0205(10)
N3 0.0416(12) 0.0417(11) 0.0522(13) 0.0239(10) 0.0163(9) 0.0216(9)
N4 0.0484(13) 0.0502(12) 0.0665(15) 0.0338(12) 0.0239(11) 0.0284(10)
N5 0.0514(13) 0.0449(11) 0.0542(14) 0.0270(11) 0.0156(10) 0.0262(10)
S1 0.0493(4) 0.0599(4) 0.0866(6) 0.0497(4) 0.0290(4) 0.0322(3)
Cl1 0.0667(13) 0.0972(18) 0.124(2) 0.0297(15) -0.0181(11) 0.0232(12)
Cl2 0.190(4) 0.0946(15) 0.0862(18) 0.0288(12) 0.076(2) 0.0162(17)
Cl3 0.0684(12) 0.0872(12) 0.132(2) 0.0636(13) 0.0393(9) 0.0445(9)
Cl1' 0.130(8) 0.152(8) 0.38(2) 0.163(11) -0.049(9) -0.019(6)
Cl2' 0.143(9) 0.246(11) 0.191(10) 0.117(8) 0.087(7) 0.022(6)
Cl3' 0.100(5) 0.195(8) 0.58(2) 0.272(13) 0.124(9) 0.097(5)

loop_
_atom_type_symbol
_atom_type_description
_atom_type_scat_dispersion_real
_atom_type_scat_dispersion_imag
_atom_type_scat_source
C C 0.0033 0.0016 'International Tables Vol C Tables 4.2.6.8 and 6.1.1.4'
H H 0.0000 0.0000 'International Tables Vol C Tables 4.2.6.8 and 6.1.1.4'
N N 0.0061 0.0033 'International Tables Vol C Tables 4.2.6.8 and 6.1.1.4'
S S 0.1246 0.1234 'International Tables Vol C Tables 4.2.6.8 and 6.1.1.4'
Cl Cl 0.1484 0.1585 'International Tables Vol C Tables 4.2.6.8 and 6.1.1.4'

loop_
_geom_angle_atom_site_label_1
_geom_angle_atom_site_label_2
_geom_angle_atom_site_label_3
_geom_angle
N1 C1 C2 124.6(3)
N1 C1 H1 117.7
C2 C1 H1 117.7
C3 C2 C1 118.2(3)
C3 C2 H2 120.9
C1 C2 H2 120.9
C2 C3 C4 119.1(3)
C2 C3 H3 120.4
C4 C3 H3 120.4
C3 C4 C12 119.0(2)
C3 C4 C5 123.6(2)
C12 C4 C5 117.5(2)
N4 C5 C6 111.9(2)
N4 C5 C4 126.3(2)
C6 C5 C4 121.8(2)
C5 C6 N3 104.7(2)
C5 C6 C7 122.8(2)
N3 C6 C7 132.4(2)
C8 C7 C11 116.3(2)
C8 C7 C6 127.2(2)
C11 C7 C6 116.5(2)
C9 C8 C7 120.7(2)
C9 C8 H8 119.7
C7 C8 H8 119.7
C8 C9 C10 118.2(3)
C8 C9 H9 120.9
C10 C9 H9 120.9
N2 C10 C9 124.0(2)
N2 C10 H10 118.0
C9 C10 H10 118.0
N2 C11 C7 122.7(2)
N2 C11 C12 116.5(2)
C7 C11 C12 120.8(2)
N1 C12 C4 121.7(2)
N1 C12 C11 117.7(2)
C4 C12 C11 120.6(2)
N4 C13 N3 112.8(2)
N4 C13 C14 121.1(2)
N3 C13 C14 126.2(2)
C15 C14 C13 134.1(2)
C15 C14 S1 110.03(18)
C13 C14 S1 115.52(18)
C14 C15 C16 113.7(2)
C14 C15 H15 123.1
C16 C15 H15 123.1
C17 C16 C15 113.7(2)
C17 C16 H16 123.2
C15 C16 H16 123.2
C16 C17 C18 129.6(2)
C16 C17 S1 109.71(18)
C18 C17 S1 120.51(18)
C23 C18 C19 118.3(2)
C23 C18 C17 120.3(2)
C19 C18 C17 121.3(2)
C20 C19 C18 122.7(2)
C20 C19 H19 118.6
C18 C19 H19 118.6
C19 C20 C21 118.1(2)
C19 C20 H20 120.9
C21 C20 H20 120.9
C20 C21 N5 131.1(2)
C20 C21 C22 120.5(2)
N5 C21 C22 108.4(2)
C23 C22 C21 119.9(2)
C23 C22 C24 132.4(2)
C21 C22 C24 107.7(2)
C18 C23 C22 120.3(2)
C18 C23 H23 119.8
C22 C23 H23 119.8
C29 C24 C25 119.6(2)
C29 C24 C22 133.9(2)
C25 C24 C22 106.5(2)
C24 C25 N5 109.2(2)
C24 C25 C26 121.2(2)
N5 C25 C26 129.6(2)
C27 C26 C25 117.1(3)
C27 C26 H26 121.5
C25 C26 H26 121.5
C26 C27 C28 122.5(3)
C26 C27 H27 118.7
C28 C27 H27 118.7
C29 C28 C27 120.3(3)
C29 C28 H28 119.9
C27 C28 H28 119.9
C28 C29 C24 119.3(3)
C28 C29 H29 120.4
C24 C29 H29 120.4
C31 C30 C35 119.9(3)
C31 C30 N5 120.7(2)
C35 C30 N5 119.4(3)
C32 C31 C30 120.5(3)
C32 C31 H31 119.7
C30 C31 H31 119.7
C31 C32 C33 119.4(4)
C31 C32 H32 120.3
C33 C32 H32 120.3
C34 C33 C32 120.2(3)
C34 C33 H33 119.9
C32 C33 H33 119.9
C33 C34 C35 120.0(3)
C33 C34 H34 120.0
C35 C34 H34 120.0
C34 C35 C30 119.9(3)
C34 C35 H35 120.0
C30 C35 H35 120.0
N3 C36 C37 113.6(2)
N3 C36 H36A 108.9
C37 C36 H36A 108.9
N3 C36 H36B 108.9
C37 C36 H36B 108.9
H36A C36 H36B 107.7
C36 C37 C38 112.7(2)
C36 C37 H37A 109.0
C38 C37 H37A 109.0
C36 C37 H37B 109.0
C38 C37 H37B 109.0
H37A C37 H37B 107.8
C39 C38 C37 112.5(3)
C39 C38 H38A 109.1
C37 C38 H38A 109.1
C39 C38 H38B 109.1
C37 C38 H38B 109.1
H38A C38 H38B 107.8
C38 C39 H39A 109.5
C38 C39 H39B 109.5
H39A C39 H39B 109.5
C38 C39 H39C 109.5
H39A C39 H39C 109.5
H39B C39 H39C 109.5
Cl3' C40 Cl1' 109.2(8)
Cl3' C40 Cl2' 116.0(7)
Cl1' C40 Cl2' 99.3(8)
Cl3' C40 Cl1 111.9(6)
Cl1' C40 Cl1 9.6(8)
Cl2' C40 Cl1 89.9(6)
Cl3' C40 Cl2 96.3(7)
Cl1' C40 Cl2 123.9(7)
Cl2' C40 Cl2 26.3(5)
Cl1 C40 Cl2 114.3(3)
Cl3' C40 Cl3 11.2(8)
Cl1' C40 Cl3 105.3(7)
Cl2' C40 Cl3 127.1(6)
Cl1 C40 Cl3 109.8(2)
Cl2 C40 Cl3 106.7(3)
Cl3' C40 H40 123.0
Cl1' C40 H40 100.8
Cl2' C40 H40 105.2
Cl1 C40 H40 105.6
Cl2 C40 H40 105.7
Cl3 C40 H40 114.9
C1 N1 C12 117.4(2)
C10 N2 C11 118.1(2)
C13 N3 C6 105.92(19)
C13 N3 C36 126.4(2)
C6 N3 C36 127.53(19)
C13 N4 C5 104.6(2)
C21 N5 C25 108.2(2)
C21 N5 C30 126.3(2)
C25 N5 C30 125.4(2)
C14 S1 C17 92.85(12)

loop_
_geom_bond_atom_site_label_1
_geom_bond_atom_site_label_2
_geom_bond_distance
C1 N1 1.310(3)
C1 C2 1.398(4)
C1 H1 0.9300
C2 C3 1.356(4)
C2 H2 0.9300
C3 C4 1.390(3)
C3 H3 0.9300
C4 C12 1.400(3)
C4 C5 1.436(3)
C5 N4 1.366(3)
C5 C6 1.372(3)
C6 N3 1.392(3)
C6 C7 1.429(3)
C7 C8 1.399(3)
C7 C11 1.417(3)
C8 C9 1.363(3)
C8 H8 0.9300
C9 C10 1.389(4)
C9 H9 0.9300
C10 N2 1.310(3)
C10 H10 0.9300
C11 N2 1.351(3)
C11 C12 1.465(3)
C12 N1 1.356(3)
C13 N4 1.310(3)
C13 N3 1.376(3)
C13 C14 1.457(3)
C14 C15 1.358(4)
C14 S1 1.715(2)
C15 C16 1.391(3)
C15 H15 0.9300
C16 C17 1.365(3)
C16 H16 0.9300
C17 C18 1.469(3)
C17 S1 1.716(3)
C18 C23 1.382(3)
C18 C19 1.400(3)
C19 C20 1.374(3)
C19 H19 0.9300
C20 C21 1.389(3)
C20 H20 0.9300
C21 N5 1.393(3)
C21 C22 1.398(3)
C22 C23 1.392(3)
C22 C24 1.441(3)
C23 H23 0.9300
C24 C29 1.382(4)
C24 C25 1.395(3)
C25 N5 1.399(3)
C25 C26 1.401(3)
C26 C27 1.353(4)
C26 H26 0.9300
C27 C28 1.388(4)
C27 H27 0.9300
C28 C29 1.364(4)
C28 H28 0.9300
C29 H29 0.9300
C30 C31 1.377(4)
C30 C35 1.383(4)
C30 N5 1.422(3)
C31 C32 1.369(4)
C31 H31 0.9300
C32 C33 1.398(6)
C32 H32 0.9300
C33 C34 1.369(6)
C33 H33 0.9300
C34 C35 1.383(5)
C34 H34 0.9300
C35 H35 0.9300
C36 N3 1.456(3)
C36 C37 1.509(4)
C36 H36A 0.9700
C36 H36B 0.9700
C37 C38 1.518(4)
C37 H37A 0.9700
C37 H37B 0.9700
C38 C39 1.499(5)
C38 H38A 0.9700
C38 H38B 0.9700
C39 H39A 0.9600
C39 H39B 0.9600
C39 H39C 0.9600
C40 Cl3' 1.467(12)
C40 Cl1' 1.634(14)
C40 Cl2' 1.726(12)
C40 Cl1 1.727(4)
C40 Cl2 1.731(4)
C40 Cl3 1.806(4)
C40 H40 0.9424

loop_
_geom_torsion_atom_site_label_1
_geom_torsion_atom_site_label_2
_geom_torsion_atom_site_label_3
_geom_torsion_atom_site_label_4
_geom_torsion
N1 C1 C2 C3 0.7(5)
C1 C2 C3 C4 -0.1(5)
C2 C3 C4 C12 -0.9(4)
C2 C3 C4 C5 180.0(3)
C3 C4 C5 N4 -1.1(4)
C12 C4 C5 N4 179.7(2)
C3 C4 C5 C6 177.9(3)
C12 C4 C5 C6 -1.2(4)
N4 C5 C6 N3 1.1(3)
C4 C5 C6 N3 -178.1(2)
N4 C5 C6 C7 -179.1(2)
C4 C5 C6 C7 1.7(4)
C5 C6 C7 C8 177.2(2)
N3 C6 C7 C8 -3.0(5)
C5 C6 C7 C11 -0.9(4)
N3 C6 C7 C11 178.9(2)
C11 C7 C8 C9 -1.4(4)
C6 C7 C8 C9 -179.5(3)
C7 C8 C9 C10 0.3(4)
C8 C9 C10 N2 1.2(5)
C8 C7 C11 N2 1.3(4)
C6 C7 C11 N2 179.5(2)
C8 C7 C11 C12 -178.6(2)
C6 C7 C11 C12 -0.3(4)
C3 C4 C12 N1 1.3(4)
C5 C4 C12 N1 -179.4(2)
C3 C4 C12 C11 -179.2(2)
C5 C4 C12 C11 0.1(4)
N2 C11 C12 N1 0.4(3)
C7 C11 C12 N1 -179.8(2)
N2 C11 C12 C4 -179.2(2)
C7 C11 C12 C4 0.7(4)
N4 C13 C14 C15 -158.4(3)
N3 C13 C14 C15 19.9(5)
N4 C13 C14 S1 13.6(3)
N3 C13 C14 S1 -168.1(2)
C13 C14 C15 C16 172.9(3)
S1 C14 C15 C16 0.6(3)
C14 C15 C16 C17 0.3(4)
C15 C16 C17 C18 -176.4(3)
C15 C16 C17 S1 -1.0(3)
C16 C17 C18 C23 166.1(3)
S1 C17 C18 C23 -8.9(3)
C16 C17 C18 C19 -10.7(4)
S1 C17 C18 C19 174.4(2)
C23 C18 C19 C20 -1.5(4)
C17 C18 C19 C20 175.3(3)
C18 C19 C20 C21 -1.5(4)
C19 C20 C21 N5 -178.0(3)
C19 C20 C21 C22 4.0(4)
C20 C21 C22 C23 -3.5(4)
N5 C21 C22 C23 178.1(2)
C20 C21 C22 C24 177.9(2)
N5 C21 C22 C24 -0.5(3)
C19 C18 C23 C22 2.1(4)
C17 C18 C23 C22 -174.8(2)
C21 C22 C23 C18 0.4(4)
C24 C22 C23 C18 178.6(2)
C23 C22 C24 C29 0.9(5)
C21 C22 C24 C29 179.3(3)
C23 C22 C24 C25 -177.3(3)
C21 C22 C24 C25 1.1(3)
C29 C24 C25 N5 -179.8(2)
C22 C24 C25 N5 -1.3(3)
C29 C24 C25 C26 -1.7(4)
C22 C24 C25 C26 176.8(2)
C24 C25 C26 C27 1.3(4)
N5 C25 C26 C27 179.0(3)
C25 C26 C27 C28 -0.1(4)
C26 C27 C28 C29 -0.8(5)
C27 C28 C29 C24 0.4(4)
C25 C24 C29 C28 0.8(4)
C22 C24 C29 C28 -177.2(3)
C35 C30 C31 C32 -0.8(5)
N5 C30 C31 C32 179.2(3)
C30 C31 C32 C33 -1.0(5)
C31 C32 C33 C34 1.9(6)
C32 C33 C34 C35 -1.0(6)
C33 C34 C35 C30 -0.9(5)
C31 C30 C35 C34 1.8(4)
N5 C30 C35 C34 -178.2(2)
N3 C36 C37 C38 -176.9(2)
C36 C37 C38 C39 -179.4(3)
C2 C1 N1 C12 -0.2(4)
C4 C12 N1 C1 -0.8(4)
C11 C12 N1 C1 179.7(2)
C9 C10 N2 C11 -1.3(4)
C7 C11 N2 C10 0.1(4)
C12 C11 N2 C10 180.0(2)
N4 C13 N3 C6 1.6(3)
C14 C13 N3 C6 -176.8(2)
N4 C13 N3 C36 -174.3(2)
C14 C13 N3 C36 7.3(4)
C5 C6 N3 C13 -1.6(3)
C7 C6 N3 C13 178.6(3)
C5 C6 N3 C36 174.3(2)
C7 C6 N3 C36 -5.5(4)
C37 C36 N3 C13 -98.5(3)
C37 C36 N3 C6 86.4(3)
N3 C13 N4 C5 -1.0(3)
C14 C13 N4 C5 177.5(2)
C6 C5 N4 C13 -0.1(3)
C4 C5 N4 C13 179.1(3)
C20 C21 N5 C25 -178.5(3)
C22 C21 N5 C25 -0.3(3)
C20 C21 N5 C30 5.1(4)
C22 C21 N5 C30 -176.7(2)
C24 C25 N5 C21 1.1(3)
C26 C25 N5 C21 -176.8(3)
C24 C25 N5 C30 177.5(2)
C26 C25 N5 C30 -0.4(4)
C31 C30 N5 C21 42.3(4)
C35 C30 N5 C21 -137.7(3)
C31 C30 N5 C25 -133.5(3)
C35 C30 N5 C25 46.5(4)
C15 C14 S1 C17 -1.0(2)
C13 C14 S1 C17 -174.9(2)
C16 C17 S1 C14 1.1(2)
C18 C17 S1 C14 177.0(2)
